data_4083706
loop_
_publ_author_name
'Bellham, Peter'
'Hill, Michael S.'
'Kociok-K\"ohn, Gabriele'

_publ_section_title
;
 Stoichiometric and Catalytic Reactivity oftert-Butylamine--Borane with
 Calcium Silylamides
;
_journal_issue 20
_journal_name_full Organometallics
_journal_page_first 5716
_journal_paper_doi 10.1021/om500467b
_journal_volume 33
_journal_year 2014
_chemical_formula_moiety 'C37 H62 B Ca N3 O'
_chemical_formula_sum 'C37 H62 B Ca N3 O'
_chemical_formula_weight 615.79
_chemical_name_systematic
;
 ?
;
_space_group_IT_number 29
_symmetry_cell_setting orthorhombic
_symmetry_space_group_name_Hall 'P 2c -2b'
_symmetry_space_group_name_H-M 'P b c 21'
_atom_sites_solution_hydrogens geom
_atom_sites_solution_primary direct
_atom_sites_solution_secondary difmap
_audit_creation_method SHELXL-97
_cell_angle_alpha 90.00
_cell_angle_beta 90.00
_cell_angle_gamma 90.00
_cell_formula_units_Z 4
_cell_length_a 13.0933(5)
_cell_length_b 16.2620(5)
_cell_length_c 17.8153(5)
_cell_measurement_reflns_used 45838
_cell_measurement_temperature 150(2)
_cell_measurement_theta_max 25.028
_cell_measurement_theta_min 2.910
_cell_volume 3793.3(2)
_computing_cell_refinement 'HKL Scalepack (Otwinowski & Minor, 1997)'
_computing_data_collection 'Collect (Nonius BV, 1997-2000)'
_computing_data_reduction
;
 DENZO-SCALEPACK Z. Otwinowski and W. Minor, " 
 Processing of X-ray Diffraction Data Collected in Oscillation Mode ", 
 Methods in Enzymology, Volume 276: Macromolecular Crystallography, 
 part A, p.307-326, 1997,C.W. Carter, Jr. & R. M. Sweet, Eds., Academic Press.
;
_computing_molecular_graphics 'ORTEP3 for Windows - Farrugia, L. J. J. Appl. Crystallogr. 1997, 30, 565'
_computing_publication_material
;
 'WinGX publication routines, Farrugia, 
 L. J., J. Appl. Crystallogr., 1999, 32, 837-838
;
_computing_structure_refinement
;
 Sheldrick GM (2008) Acta Crystallogr A64:112--122 and 
 C. B. H\"ubschle, G. M. Sheldrick and B. Dittrich
 ShelXle: a Qt graphical user interface for SHELXL
 J. Appl. Cryst., 44, (2011) 1281-1284.
;
_computing_structure_solution
; 
 SIR97- Altomare A., Burla M.C., Camalli M., Cascarano G.L., Giacovazzo C. , 
 Guagliardi A., Moliterni A.G.G., Polidori G.,Spagna R. 
 (1999) J. Appl. Cryst. 32, 115-119
;
_diffrn_ambient_temperature 150(2)
_diffrn_measured_fraction_theta_full 0.987
_diffrn_measured_fraction_theta_max 0.987
_diffrn_measurement_device_type 'Nonius Kappa CCD'
_diffrn_measurement_method '176 2.0 degree images with \w scans'
_diffrn_radiation_monochromator graphite
_diffrn_radiation_source 'fine-focus sealed tube'
_diffrn_radiation_type MoK\a
_diffrn_radiation_wavelength 0.71073
_diffrn_reflns_av_R_equivalents 0.1174
_diffrn_reflns_av_sigmaI/netI 0.0617
_diffrn_reflns_limit_h_max 15
_diffrn_reflns_limit_h_min -15
_diffrn_reflns_limit_k_max 19
_diffrn_reflns_limit_k_min -19
_diffrn_reflns_limit_l_max 21
_diffrn_reflns_limit_l_min -21
_diffrn_reflns_number 38706
_diffrn_reflns_theta_full 25.09
_diffrn_reflns_theta_max 25.09
_diffrn_reflns_theta_min 4.97
_diffrn_standards_decay_% 0
_diffrn_standards_number 0
_exptl_absorpt_coefficient_mu 0.195
_exptl_absorpt_correction_T_max 0.9713
_exptl_absorpt_correction_T_min 0.9087
_exptl_absorpt_correction_type multi-scan
_exptl_absorpt_process_details
;
multi-scan from symmetry-related measurements 
Sortav (Blessing 1995)
;
_exptl_crystal_colour colourless
_exptl_crystal_density_diffrn 1.078
_exptl_crystal_density_method 'not measured'
_exptl_crystal_description prism
_exptl_crystal_F_000 1352
_exptl_crystal_size_max 0.50
_exptl_crystal_size_mid 0.15
_exptl_crystal_size_min 0.15
_refine_diff_density_max 0.483
_refine_diff_density_min -0.328
_refine_diff_density_rms 0.054
_refine_ls_abs_structure_details 'Flack H D (1983), Acta Cryst. A39, 876-881'
_refine_ls_abs_structure_Flack -0.01(4)
_refine_ls_extinction_method none
_refine_ls_goodness_of_fit_ref 1.089
_refine_ls_hydrogen_treatment mixed
_refine_ls_matrix_type full
_refine_ls_number_parameters 417
_refine_ls_number_reflns 6651
_refine_ls_number_restraints 1
_refine_ls_restrained_S_all 1.089
_refine_ls_R_factor_all 0.0739
_refine_ls_R_factor_gt 0.0535
_refine_ls_shift/su_max 0.001
_refine_ls_shift/su_mean 0.000
_refine_ls_structure_factor_coef Fsqd
_refine_ls_weighting_details 'calc w=1/[\s^2^(Fo^2^)+(0.0813P)^2^+0.7595P] where P=(Fo^2^+2Fc^2^)/3'
_refine_ls_weighting_scheme calc
_refine_ls_wR_factor_gt 0.1306
_refine_ls_wR_factor_ref 0.1461
_reflns_number_gt 5412
_reflns_number_total 6651
_reflns_threshold_expression >2sigma(I)
_cod_data_source_file om500467b_si_002.cif
_cod_data_source_block 1
_cod_database_code 4083706

loop_
_symmetry_equiv_pos_as_xyz
'x, y, z'
'-x, -y, z+1/2'
'-x, y+1/2, z'
'x, -y+1/2, z+1/2'

loop_
_atom_site_label
_atom_site_type_symbol
_atom_site_fract_x
_atom_site_fract_y
_atom_site_fract_z
_atom_site_U_iso_or_equiv
_atom_site_adp_type
_atom_site_occupancy
_atom_site_symmetry_multiplicity
_atom_site_calc_flag
_atom_site_refinement_flags
Ca Ca 0.66521(4) 0.04308(4) 0.70655(4) 0.03118(17) Uani 1 1 d .
N1 N 0.7934(2) 0.13105(16) 0.65746(14) 0.0316(6) Uani 1 1 d .
N2 N 0.6464(2) 0.01671(17) 0.57643(15) 0.0325(6) Uani 1 1 d .
N3 N 0.7173(3) -0.0300(2) 0.81810(18) 0.0445(7) Uani 1 1 d .
H3 H 0.705(4) -0.005(3) 0.861(3) 0.060(13) Uiso 1 1 d .
O O 0.5331(2) 0.13715(16) 0.73341(13) 0.0470(6) Uani 1 1 d .
B B 0.6191(4) -0.0782(3) 0.7965(3) 0.0498(11) Uani 1 1 d .
H1A H 0.619(3) -0.093(3) 0.736(3) 0.060(12) Uiso 1 1 d .
H1B H 0.550(3) -0.027(2) 0.803(3) 0.055(11) Uiso 1 1 d .
H1C H 0.590(4) -0.140(3) 0.830(3) 0.067(13) Uiso 1 1 d .
C1 C 0.7724(2) 0.1759(2) 0.59759(17) 0.0326(7) Uani 1 1 d .
C2 C 0.8254(3) 0.2584(2) 0.5862(2) 0.0411(8) Uani 1 1 d .
H2A H 0.8114 0.2786 0.5354 0.062 Uiso 1 1 calc R
H2B H 0.8992 0.2515 0.5927 0.062 Uiso 1 1 calc R
H2C H 0.7997 0.2980 0.6231 0.062 Uiso 1 1 calc R
C3 C 0.7007(3) 0.15424(19) 0.54201(17) 0.0333(7) Uani 1 1 d .
H3A H 0.6828 0.1973 0.5084 0.040 Uiso 1 1 calc R
C4 C 0.6513(2) 0.0782(2) 0.52848(17) 0.0331(7) Uani 1 1 d .
C5 C 0.6013(3) 0.0710(2) 0.45156(18) 0.0424(8) Uani 1 1 d .
H5A H 0.6207 0.1183 0.4207 0.064 Uiso 1 1 calc R
H5B H 0.5268 0.0698 0.4574 0.064 Uiso 1 1 calc R
H5C H 0.6240 0.0202 0.4271 0.064 Uiso 1 1 calc R
C6 C 0.8813(2) 0.15151(18) 0.7026(2) 0.0320(6) Uani 1 1 d .
C7 C 0.8727(3) 0.2042(2) 0.76371(19) 0.0397(8) Uani 1 1 d .
C8 C 0.7727(3) 0.2468(2) 0.78449(19) 0.0443(8) Uani 1 1 d .
H8 H 0.7238 0.2386 0.7420 0.053 Uiso 1 1 calc R
C9 C 0.7853(4) 0.3384(2) 0.7962(2) 0.0557(10) Uani 1 1 d .
H9A H 0.7179 0.3644 0.7992 0.084 Uiso 1 1 calc R
H9B H 0.8235 0.3619 0.7540 0.084 Uiso 1 1 calc R
H9C H 0.8227 0.3483 0.8429 0.084 Uiso 1 1 calc R
C10 C 0.7261(4) 0.2071(3) 0.8544(2) 0.0557(10) Uani 1 1 d .
H10A H 0.6588 0.2313 0.8641 0.084 Uiso 1 1 calc R
H10B H 0.7708 0.2170 0.8976 0.084 Uiso 1 1 calc R
H10C H 0.7189 0.1478 0.8463 0.084 Uiso 1 1 calc R
C11 C 0.9598(3) 0.2169(2) 0.8085(2) 0.0516(10) Uani 1 1 d .
H11 H 0.9548 0.2510 0.8515 0.062 Uiso 1 1 calc R
C12 C 1.0522(3) 0.1808(3) 0.7913(3) 0.0585(11) Uani 1 1 d .
H12 H 1.1103 0.1911 0.8218 0.070 Uiso 1 1 calc R
C13 C 1.0599(3) 0.1298(2) 0.7295(2) 0.0500(10) Uani 1 1 d .
H13 H 1.1239 0.1054 0.7178 0.060 Uiso 1 1 calc R
C14 C 0.9756(3) 0.1133(2) 0.68393(19) 0.0409(8) Uani 1 1 d .
C15 C 0.9861(3) 0.0561(2) 0.6172(2) 0.0457(9) Uani 1 1 d .
H15 H 0.9171 0.0323 0.6067 0.055 Uiso 1 1 calc R
C16 C 1.0591(4) -0.0153(3) 0.6302(3) 0.0616(11) Uani 1 1 d .
H16A H 1.0526 -0.0549 0.5890 0.092 Uiso 1 1 calc R
H16B H 1.0424 -0.0423 0.6778 0.092 Uiso 1 1 calc R
H16C H 1.1294 0.0054 0.6321 0.092 Uiso 1 1 calc R
C17 C 1.0195(5) 0.1040(3) 0.5470(3) 0.0741(14) Uani 1 1 d .
H17A H 1.0244 0.0663 0.5043 0.111 Uiso 1 1 calc R
H17B H 1.0863 0.1294 0.5561 0.111 Uiso 1 1 calc R
H17C H 0.9692 0.1469 0.5360 0.111 Uiso 1 1 calc R
C18 C 0.6084(3) -0.0600(2) 0.55067(17) 0.0335(7) Uani 1 1 d .
C19 C 0.6781(3) -0.1206(2) 0.52538(18) 0.0395(8) Uani 1 1 d .
C20 C 0.7927(3) -0.1038(2) 0.5271(2) 0.0498(9) Uani 1 1 d .
H20 H 0.8049 -0.0646 0.5694 0.060 Uiso 1 1 calc R
C21 C 0.8553(4) -0.1796(3) 0.5436(3) 0.0703(14) Uani 1 1 d .
H21A H 0.9223 -0.1632 0.5631 0.105 Uiso 1 1 calc R
H21B H 0.8644 -0.2114 0.4974 0.105 Uiso 1 1 calc R
H21C H 0.8200 -0.2133 0.5811 0.105 Uiso 1 1 calc R
C22 C 0.8291(4) -0.0612(4) 0.4561(3) 0.0751(14) Uani 1 1 d .
H22A H 0.9032 -0.0533 0.4586 0.113 Uiso 1 1 calc R
H22B H 0.7954 -0.0076 0.4516 0.113 Uiso 1 1 calc R
H22C H 0.8121 -0.0951 0.4124 0.113 Uiso 1 1 calc R
C23 C 0.6413(3) -0.1947(2) 0.4987(2) 0.0490(9) Uani 1 1 d .
H23 H 0.6877 -0.2349 0.4804 0.059 Uiso 1 1 calc R
C24 C 0.5357(4) -0.2113(2) 0.4985(2) 0.0520(10) Uani 1 1 d .
H24 H 0.5106 -0.2619 0.4792 0.062 Uiso 1 1 calc R
C25 C 0.4698(3) -0.1538(2) 0.5263(2) 0.0483(9) Uani 1 1 d .
H25 H 0.3990 -0.1664 0.5279 0.058 Uiso 1 1 calc R
C26 C 0.5020(3) -0.0786(2) 0.55210(19) 0.0396(8) Uani 1 1 d .
C27 C 0.4256(3) -0.0184(3) 0.5843(2) 0.0454(9) Uani 1 1 d .
H27 H 0.4633 0.0332 0.5973 0.054 Uiso 1 1 calc R
C28 C 0.3425(3) 0.0041(3) 0.5285(3) 0.0631(12) Uani 1 1 d .
H28A H 0.2994 0.0476 0.5496 0.095 Uiso 1 1 calc R
H28B H 0.3006 -0.0444 0.5178 0.095 Uiso 1 1 calc R
H28C H 0.3739 0.0237 0.4818 0.095 Uiso 1 1 calc R
C29 C 0.3775(3) -0.0517(3) 0.6571(2) 0.0524(10) Uani 1 1 d .
H29A H 0.3302 -0.0108 0.6776 0.079 Uiso 1 1 calc R
H29B H 0.4314 -0.0630 0.6938 0.079 Uiso 1 1 calc R
H29C H 0.3402 -0.1026 0.6462 0.079 Uiso 1 1 calc R
C30 C 0.5037(3) 0.2043(3) 0.6849(3) 0.0605(12) Uani 1 1 d .
H30A H 0.5295 0.1956 0.6333 0.073 Uiso 1 1 calc R
H30B H 0.5306 0.2572 0.7041 0.073 Uiso 1 1 calc R
C31 C 0.3880(4) 0.2037(3) 0.6862(3) 0.0711(14) Uani 1 1 d .
H31A H 0.3600 0.1662 0.6476 0.085 Uiso 1 1 calc R
H31B H 0.3599 0.2596 0.6782 0.085 Uiso 1 1 calc R
C32 C 0.3648(4) 0.1726(4) 0.7656(3) 0.0780(15) Uani 1 1 d .
H32A H 0.3431 0.2185 0.7983 0.094 Uiso 1 1 calc R
H32B H 0.3098 0.1309 0.7644 0.094 Uiso 1 1 calc R
C33 C 0.4598(4) 0.1363(4) 0.7931(3) 0.0796(16) Uani 1 1 d .
H33A H 0.4859 0.1684 0.8363 0.095 Uiso 1 1 calc R
H33B H 0.4475 0.0792 0.8099 0.095 Uiso 1 1 calc R
C34 C 0.8164(3) -0.0745(2) 0.8253(2) 0.0434(8) Uani 1 1 d .
C35 C 0.8457(4) -0.1075(3) 0.7495(2) 0.0588(11) Uani 1 1 d .
H35A H 0.9131 -0.1334 0.7525 0.088 Uiso 1 1 calc R
H35B H 0.8480 -0.0622 0.7132 0.088 Uiso 1 1 calc R
H35C H 0.7952 -0.1482 0.7333 0.088 Uiso 1 1 calc R
C36 C 0.8954(4) -0.0124(3) 0.8531(3) 0.0628(12) Uani 1 1 d .
H36A H 0.9621 -0.0393 0.8573 0.094 Uiso 1 1 calc R
H36B H 0.8747 0.0086 0.9023 0.094 Uiso 1 1 calc R
H36C H 0.9000 0.0333 0.8174 0.094 Uiso 1 1 calc R
C37 C 0.8085(3) -0.1447(2) 0.8827(2) 0.0443(9) Uani 1 1 d .
H37A H 0.8764 -0.1682 0.8913 0.067 Uiso 1 1 calc R
H37B H 0.7628 -0.1874 0.8633 0.067 Uiso 1 1 calc R
H37C H 0.7813 -0.1232 0.9300 0.067 Uiso 1 1 calc R

loop_
_atom_site_aniso_label
_atom_site_aniso_U_11
_atom_site_aniso_U_22
_atom_site_aniso_U_33
_atom_site_aniso_U_23
_atom_site_aniso_U_13
_atom_site_aniso_U_12
Ca 0.0317(3) 0.0383(3) 0.0235(3) 0.0020(3) 0.0015(3) -0.0011(3)
N1 0.0303(14) 0.0358(14) 0.0287(14) -0.0035(11) -0.0003(11) -0.0003(11)
N2 0.0332(15) 0.0353(14) 0.0290(14) 0.0012(11) 0.0024(11) -0.0001(11)
N3 0.054(2) 0.0495(18) 0.0303(16) 0.0035(14) -0.0017(14) 0.0009(15)
O 0.0394(14) 0.0600(16) 0.0417(13) 0.0017(12) 0.0087(10) 0.0102(12)
B 0.046(2) 0.053(3) 0.051(3) 0.018(2) 0.001(2) -0.007(2)
C1 0.0311(17) 0.0379(17) 0.0287(16) -0.0017(14) 0.0045(13) 0.0002(13)
C2 0.045(2) 0.0412(19) 0.0366(17) 0.0045(15) 0.0019(15) -0.0041(16)
C3 0.0399(18) 0.0333(16) 0.0268(15) 0.0063(13) 0.0034(13) 0.0045(14)
C4 0.0313(17) 0.0408(17) 0.0272(16) 0.0009(14) 0.0033(13) 0.0046(14)
C5 0.057(2) 0.0433(19) 0.0273(16) 0.0022(14) -0.0044(15) -0.0084(17)
C6 0.0318(15) 0.0319(14) 0.0324(15) 0.0054(16) -0.0001(16) -0.0042(12)
C7 0.0396(19) 0.0440(19) 0.0356(17) 0.0023(15) -0.0031(15) -0.0010(15)
C8 0.049(2) 0.051(2) 0.0333(17) -0.0070(15) -0.0008(16) -0.0001(18)
C9 0.072(3) 0.048(2) 0.047(2) -0.0056(18) 0.003(2) 0.003(2)
C10 0.072(3) 0.055(2) 0.040(2) -0.0070(18) 0.0120(19) -0.003(2)
C11 0.061(3) 0.052(2) 0.041(2) -0.0072(17) -0.0156(18) -0.0032(19)
C12 0.043(2) 0.061(2) 0.071(3) -0.001(2) -0.027(2) -0.004(2)
C13 0.032(2) 0.057(2) 0.061(3) -0.0028(19) -0.0046(16) 0.0000(17)
C14 0.0363(19) 0.0405(18) 0.046(2) 0.0069(14) -0.0003(14) -0.0055(15)
C15 0.039(2) 0.049(2) 0.049(2) -0.0012(16) 0.0116(17) 0.0010(16)
C16 0.051(3) 0.056(2) 0.078(3) -0.006(2) 0.006(2) 0.011(2)
C17 0.096(4) 0.072(3) 0.055(2) 0.002(2) 0.024(3) 0.009(3)
C18 0.0391(19) 0.0390(17) 0.0224(15) 0.0044(13) -0.0006(13) -0.0057(14)
C19 0.049(2) 0.0412(18) 0.0283(17) -0.0037(14) 0.0028(15) -0.0021(16)
C20 0.045(2) 0.051(2) 0.054(2) -0.0151(19) 0.0107(18) 0.0010(18)
C21 0.056(3) 0.063(3) 0.091(4) -0.023(3) -0.009(2) 0.013(2)
C22 0.057(3) 0.093(4) 0.076(3) -0.002(3) 0.028(2) 0.004(3)
C23 0.067(3) 0.0378(19) 0.0425(19) -0.0069(16) 0.0058(18) 0.0003(18)
C24 0.068(3) 0.043(2) 0.045(2) -0.0088(17) -0.0033(19) -0.0138(19)
C25 0.050(2) 0.050(2) 0.045(2) -0.0012(18) -0.0010(17) -0.0125(18)
C26 0.0414(19) 0.0466(19) 0.0308(16) 0.0025(15) -0.0008(15) -0.0057(16)
C27 0.0349(19) 0.054(2) 0.047(2) -0.0020(17) -0.0005(16) -0.0063(16)
C28 0.044(2) 0.084(3) 0.060(3) 0.011(3) -0.008(2) 0.009(2)
C29 0.040(2) 0.076(3) 0.040(2) -0.0047(19) 0.0015(16) -0.0050(19)
C30 0.062(3) 0.055(2) 0.065(3) 0.007(2) 0.018(2) 0.015(2)
C31 0.062(3) 0.071(3) 0.081(4) -0.014(2) -0.014(2) 0.031(2)
C32 0.047(3) 0.101(4) 0.086(4) -0.003(3) 0.023(3) 0.012(3)
C33 0.071(3) 0.123(4) 0.045(2) 0.015(3) 0.027(2) 0.034(3)
C34 0.050(2) 0.0436(19) 0.0363(19) 0.0098(16) -0.0043(16) -0.0018(17)
C35 0.062(3) 0.073(3) 0.042(2) 0.010(2) 0.0081(19) 0.007(2)
C36 0.066(3) 0.064(3) 0.059(3) 0.022(2) -0.020(2) -0.015(2)
C37 0.054(2) 0.046(2) 0.0330(18) 0.0042(16) -0.0011(16) 0.0020(18)

loop_
_atom_type_symbol
_atom_type_description
_atom_type_scat_dispersion_real
_atom_type_scat_dispersion_imag
_atom_type_scat_source
C C 0.0033 0.0016 'International Tables Vol C Tables 4.2.6.8 and 6.1.1.4'
H H 0.0000 0.0000 'International Tables Vol C Tables 4.2.6.8 and 6.1.1.4'
N N 0.0061 0.0033 'International Tables Vol C Tables 4.2.6.8 and 6.1.1.4'
O O 0.0106 0.0060 'International Tables Vol C Tables 4.2.6.8 and 6.1.1.4'
Ca Ca 0.2262 0.3064 'International Tables Vol C Tables 4.2.6.8 and 6.1.1.4'
B B 0.0013 0.0007 'International Tables Vol C Tables 4.2.6.8 and 6.1.1.4'

loop_
_geom_angle_atom_site_label_1
_geom_angle_atom_site_label_2
_geom_angle_atom_site_label_3
_geom_angle
O Ca N2 103.85(9)
O Ca N1 101.69(9)
N2 Ca N1 79.76(9)
O Ca N3 111.09(11)
N2 Ca N3 138.18(11)
N1 Ca N3 113.61(10)
O Ca B 101.27(13)
N2 Ca B 116.08(14)
N1 Ca B 147.68(13)
N3 Ca B 35.75(14)
O Ca C1 90.40(9)
N2 Ca C1 65.02(9)
N1 Ca C1 21.01(9)
N3 Ca C1 134.61(10)
B Ca C1 167.30(13)
O Ca C4 92.48(8)
N2 Ca C4 20.79(9)
N1 Ca C4 64.60(9)
N3 Ca C4 155.76(11)
B Ca C4 136.34(13)
C1 Ca C4 46.74(8)
O Ca H1A 112.2(11)
N2 Ca H1A 91.0(11)
N1 Ca H1A 146.1(11)
N3 Ca H1A 55.2(11)
B Ca H1A 25.2(11)
C1 Ca H1A 151.0(11)
C4 Ca H1A 111.6(11)
O Ca H1B 73.8(10)
N2 Ca H1B 120.8(10)
N1 Ca H1B 159.4(10)
N3 Ca H1B 52.8(10)
B Ca H1B 27.6(9)
C1 Ca H1B 164.0(9)
C4 Ca H1B 134.7(10)
H1A Ca H1B 43.8(14)
C1 N1 C6 119.3(3)
C1 N1 Ca 118.9(2)
C6 N1 Ca 119.9(2)
C4 N2 C18 118.3(3)
C4 N2 Ca 119.5(2)
C18 N2 Ca 120.8(2)
C34 N3 B 119.8(3)
C34 N3 Ca 123.8(2)
B N3 Ca 79.1(2)
C34 N3 H3 108(3)
B N3 H3 107(3)
Ca N3 H3 116(3)
C33 O C30 105.8(3)
C33 O Ca 129.5(3)
C30 O Ca 124.4(2)
N3 B Ca 65.19(18)
N3 B H1A 111(2)
Ca B H1A 64(2)
N3 B H1B 105(2)
Ca B H1B 74(2)
H1A B H1B 103(3)
N3 B H1C 123(2)
Ca B H1C 171(2)
H1A B H1C 107(3)
H1B B H1C 106(3)
N1 C1 C3 124.6(3)
N1 C1 C2 119.9(3)
C3 C1 C2 115.5(3)
N1 C1 Ca 40.08(15)
C3 C1 Ca 88.05(19)
C2 C1 Ca 150.2(2)
C1 C2 H2A 109.5
C1 C2 H2B 109.5
H2A C2 H2B 109.5
C1 C2 H2C 109.5
H2A C2 H2C 109.5
H2B C2 H2C 109.5
C1 C3 C4 129.9(3)
C1 C3 H3A 115.0
C4 C3 H3A 115.0
N2 C4 C3 125.1(3)
N2 C4 C5 120.3(3)
C3 C4 C5 114.6(3)
N2 C4 Ca 39.73(16)
C3 C4 Ca 87.79(19)
C5 C4 Ca 153.5(2)
C4 C5 H5A 109.5
C4 C5 H5B 109.5
H5A C5 H5B 109.5
C4 C5 H5C 109.5
H5A C5 H5C 109.5
H5B C5 H5C 109.5
C7 C6 C14 121.5(3)
C7 C6 N1 120.9(3)
C14 C6 N1 117.5(3)
C6 C7 C11 117.9(4)
C6 C7 C8 122.6(3)
C11 C7 C8 119.5(3)
C9 C8 C7 112.7(3)
C9 C8 C10 110.3(3)
C7 C8 C10 110.4(3)
C9 C8 H8 107.8
C7 C8 H8 107.8
C10 C8 H8 107.8
C8 C9 H9A 109.5
C8 C9 H9B 109.5
H9A C9 H9B 109.5
C8 C9 H9C 109.5
H9A C9 H9C 109.5
H9B C9 H9C 109.5
C8 C10 H10A 109.5
C8 C10 H10B 109.5
H10A C10 H10B 109.5
C8 C10 H10C 109.5
H10A C10 H10C 109.5
H10B C10 H10C 109.5
C12 C11 C7 121.6(4)
C12 C11 H11 119.2
C7 C11 H11 119.2
C11 C12 C13 119.7(4)
C11 C12 H12 120.1
C13 C12 H12 120.1
C12 C13 C14 121.3(4)
C12 C13 H13 119.3
C14 C13 H13 119.3
C13 C14 C6 117.8(3)
C13 C14 C15 120.1(3)
C6 C14 C15 122.0(3)
C14 C15 C16 113.9(4)
C14 C15 C17 110.6(3)
C16 C15 C17 109.4(4)
C14 C15 H15 107.5
C16 C15 H15 107.5
C17 C15 H15 107.5
C15 C16 H16A 109.5
C15 C16 H16B 109.5
H16A C16 H16B 109.5
C15 C16 H16C 109.5
H16A C16 H16C 109.5
H16B C16 H16C 109.5
C15 C17 H17A 109.5
C15 C17 H17B 109.5
H17A C17 H17B 109.5
C15 C17 H17C 109.5
H17A C17 H17C 109.5
H17B C17 H17C 109.5
C19 C18 N2 119.2(3)
C19 C18 C26 119.3(3)
N2 C18 C26 121.5(3)
C23 C19 C18 119.4(4)
C23 C19 C20 120.4(3)
C18 C19 C20 120.2(3)
C21 C20 C22 111.4(4)
C21 C20 C19 113.1(4)
C22 C20 C19 112.0(4)
C21 C20 H20 106.7
C22 C20 H20 106.7
C19 C20 H20 106.7
C20 C21 H21A 109.5
C20 C21 H21B 109.5
H21A C21 H21B 109.5
C20 C21 H21C 109.5
H21A C21 H21C 109.5
H21B C21 H21C 109.5
C20 C22 H22A 109.5
C20 C22 H22B 109.5
H22A C22 H22B 109.5
C20 C22 H22C 109.5
H22A C22 H22C 109.5
H22B C22 H22C 109.5
C19 C23 C24 120.7(4)
C19 C23 H23 119.7
C24 C23 H23 119.7
C25 C24 C23 119.2(3)
C25 C24 H24 120.4
C23 C24 H24 120.4
C24 C25 C26 122.6(4)
C24 C25 H25 118.7
C26 C25 H25 118.7
C25 C26 C18 118.8(4)
C25 C26 C27 120.1(3)
C18 C26 C27 121.1(3)
C26 C27 C28 112.4(3)
C26 C27 C29 111.2(3)
C28 C27 C29 110.1(3)
C26 C27 H27 107.6
C28 C27 H27 107.6
C29 C27 H27 107.6
C27 C28 H28A 109.5
C27 C28 H28B 109.5
H28A C28 H28B 109.5
C27 C28 H28C 109.5
H28A C28 H28C 109.5
H28B C28 H28C 109.5
C27 C29 H29A 109.5
C27 C29 H29B 109.5
H29A C29 H29B 109.5
C27 C29 H29C 109.5
H29A C29 H29C 109.5
H29B C29 H29C 109.5
O C30 C31 104.6(4)
O C30 H30A 110.8
C31 C30 H30A 110.8
O C30 H30B 110.8
C31 C30 H30B 110.8
H30A C30 H30B 108.9
C30 C31 C32 102.4(4)
C30 C31 H31A 111.3
C32 C31 H31A 111.3
C30 C31 H31B 111.3
C32 C31 H31B 111.3
H31A C31 H31B 109.2
C33 C32 C31 106.0(4)
C33 C32 H32A 110.5
C31 C32 H32A 110.5
C33 C32 H32B 110.5
C31 C32 H32B 110.5
H32A C32 H32B 108.7
O C33 C32 108.5(4)
O C33 H33A 110.0
C32 C33 H33A 110.0
O C33 H33B 110.0
C32 C33 H33B 110.0
H33A C33 H33B 108.4
N3 C34 C35 108.5(3)
N3 C34 C36 107.2(3)
C35 C34 C36 110.7(4)
N3 C34 C37 111.1(3)
C35 C34 C37 110.5(3)
C36 C34 C37 108.7(3)
C34 C35 H35A 109.5
C34 C35 H35B 109.5
H35A C35 H35B 109.5
C34 C35 H35C 109.5
H35A C35 H35C 109.5
H35B C35 H35C 109.5
C34 C36 H36A 109.5
C34 C36 H36B 109.5
H36A C36 H36B 109.5
C34 C36 H36C 109.5
H36A C36 H36C 109.5
H36B C36 H36C 109.5
C34 C37 H37A 109.5
C34 C37 H37B 109.5
H37A C37 H37B 109.5
C34 C37 H37C 109.5
H37A C37 H37C 109.5
H37B C37 H37C 109.5

loop_
_geom_bond_atom_site_label_1
_geom_bond_atom_site_label_2
_geom_bond_distance
Ca O 2.359(3)
Ca N2 2.370(3)
Ca N1 2.372(3)
Ca N3 2.414(3)
Ca B 2.612(4)
Ca C1 3.225(3)
Ca C4 3.228(3)
Ca H1A 2.36(4)
Ca H1B 2.56(4)
N1 C1 1.321(4)
N1 C6 1.443(4)
N2 C4 1.316(4)
N2 C18 1.420(4)
N3 C34 1.490(5)
N3 B 1.554(6)
N3 H3 0.88(6)
O C33 1.432(5)
O C30 1.445(5)
B H1A 1.11(4)
B H1B 1.23(4)
B H1C 1.23(5)
C1 C3 1.409(5)
C1 C2 1.524(5)
C2 H2A 0.9800
C2 H2B 0.9800
C2 H2C 0.9800
C3 C4 1.417(5)
C3 H3A 0.9500
C4 C5 1.524(5)
C5 H5A 0.9800
C5 H5B 0.9800
C5 H5C 0.9800
C6 C7 1.390(5)
C6 C14 1.422(5)
C7 C11 1.407(5)
C7 C8 1.526(5)
C8 C9 1.513(6)
C8 C10 1.530(6)
C8 H8 1.0000
C9 H9A 0.9800
C9 H9B 0.9800
C9 H9C 0.9800
C10 H10A 0.9800
C10 H10B 0.9800
C10 H10C 0.9800
C11 C12 1.378(6)
C11 H11 0.9500
C12 C13 1.383(6)
C12 H12 0.9500
C13 C14 1.396(5)
C13 H13 0.9500
C14 C15 1.516(5)
C15 C16 1.521(6)
C15 C17 1.537(6)
C15 H15 1.0000
C16 H16A 0.9800
C16 H16B 0.9800
C16 H16C 0.9800
C17 H17A 0.9800
C17 H17B 0.9800
C17 H17C 0.9800
C18 C19 1.417(5)
C18 C26 1.426(5)
C19 C23 1.382(5)
C19 C20 1.525(6)
C20 C21 1.509(6)
C20 C22 1.518(7)
C20 H20 1.0000
C21 H21A 0.9800
C21 H21B 0.9800
C21 H21C 0.9800
C22 H22A 0.9800
C22 H22B 0.9800
C22 H22C 0.9800
C23 C24 1.409(6)
C23 H23 0.9500
C24 C25 1.365(6)
C24 H24 0.9500
C25 C26 1.373(5)
C25 H25 0.9500
C26 C27 1.513(6)
C27 C28 1.519(6)
C27 C29 1.540(6)
C27 H27 1.0000
C28 H28A 0.9800
C28 H28B 0.9800
C28 H28C 0.9800
C29 H29A 0.9800
C29 H29B 0.9800
C29 H29C 0.9800
C30 C31 1.515(7)
C30 H30A 0.9900
C30 H30B 0.9900
C31 C32 1.532(8)
C31 H31A 0.9900
C31 H31B 0.9900
C32 C33 1.461(7)
C32 H32A 0.9900
C32 H32B 0.9900
C33 H33A 0.9900
C33 H33B 0.9900
C34 C35 1.503(6)
C34 C36 1.528(6)
C34 C37 1.535(5)
C35 H35A 0.9800
C35 H35B 0.9800
C35 H35C 0.9800
C36 H36A 0.9800
C36 H36B 0.9800
C36 H36C 0.9800
C37 H37A 0.9800
C37 H37B 0.9800
C37 H37C 0.9800
